data_7155551
loop_
_publ_author_name
'Yang, Jieru'
'Zhou, Xiaofan'
'Zeng, Yu'
'Huang, Chaoqian'
'Xiao, Yuanjing'
'Zhang, Junliang'

_publ_section_title
;
 Divergent synthesis from reactions of 2-trifluoromethyl-1,3-conjugated
 enynes with N-acetylated 2-aminomalonates.
;
_journal_issue 10
_journal_name_full 'Organic &amp; biomolecular chemistry'
_journal_page_first 2253
_journal_page_last 2258
_journal_paper_doi 10.1039/c6ob02749k
_journal_volume 15
_journal_year 2017
_chemical_formula_sum 'C20 H22 F3 N O5'
_chemical_formula_weight 413.39
_chemical_name_systematic '(Z)-diethyl 1-acetyl-5-benzylidene-4-(trifluoromethyl)pyrrolidine-2,2-dicarboxylate'
_space_group_IT_number 2
_symmetry_cell_setting triclinic
_symmetry_space_group_name_Hall '-P 1'
_symmetry_space_group_name_H-M 'P -1'
_atom_sites_solution_hydrogens geom
_atom_sites_solution_primary direct
_atom_sites_solution_secondary difmap
_audit_creation_method SHELXL-97
_audit_update_record
;
2016-03-13 deposited with the CCDC.
2017-02-27 downloaded from the CCDC.
;
_cell_angle_alpha 103.635(2)
_cell_angle_beta 97.925(2)
_cell_angle_gamma 91.114(2)
_cell_formula_units_Z 2
_cell_length_a 8.8343(4)
_cell_length_b 10.9242(5)
_cell_length_c 10.9439(5)
_cell_measurement_temperature 296(2)
_cell_volume 1015.12(8)
_computing_structure_refinement 'SHELXL-97 (Sheldrick, 2008)'
_computing_structure_solution 'SHELXS-97 (Sheldrick, 2008)'
_diffrn_ambient_temperature 296(2)
_diffrn_measured_fraction_theta_full 0.990
_diffrn_measured_fraction_theta_max 0.990
_diffrn_radiation_monochromator graphite
_diffrn_radiation_source 'fine-focus sealed tube'
_diffrn_radiation_type MoK\a
_diffrn_radiation_wavelength 0.71073
_diffrn_reflns_av_R_equivalents 0.0255
_diffrn_reflns_av_sigmaI/netI 0.0273
_diffrn_reflns_limit_h_max 10
_diffrn_reflns_limit_h_min -10
_diffrn_reflns_limit_k_max 12
_diffrn_reflns_limit_k_min -12
_diffrn_reflns_limit_l_max 13
_diffrn_reflns_limit_l_min -13
_diffrn_reflns_number 11891
_diffrn_reflns_theta_full 25.01
_diffrn_reflns_theta_max 25.01
_diffrn_reflns_theta_min 1.92
_exptl_absorpt_coefficient_mu 0.114
_exptl_absorpt_correction_T_max 0.9842
_exptl_absorpt_correction_T_min 0.9665
_exptl_absorpt_correction_type multi-scan
_exptl_absorpt_process_details sadabs
_exptl_crystal_colour colorless
_exptl_crystal_density_diffrn 1.352
_exptl_crystal_density_method 'not measured'
_exptl_crystal_description block
_exptl_crystal_F_000 432
_exptl_crystal_recrystallization_method 'Re-crystallisation from solvent'
_exptl_crystal_size_max 0.30
_exptl_crystal_size_mid 0.16
_exptl_crystal_size_min 0.14
_refine_diff_density_max 0.316
_refine_diff_density_min -0.243
_refine_diff_density_rms 0.041
_refine_ls_extinction_method none
_refine_ls_goodness_of_fit_ref 1.073
_refine_ls_hydrogen_treatment constr
_refine_ls_matrix_type full
_refine_ls_number_parameters 262
_refine_ls_number_reflns 3536
_refine_ls_number_restraints 0
_refine_ls_restrained_S_all 1.073
_refine_ls_R_factor_all 0.0699
_refine_ls_R_factor_gt 0.0476
_refine_ls_shift/su_max 0.000
_refine_ls_shift/su_mean 0.000
_refine_ls_structure_factor_coef Fsqd
_refine_ls_weighting_details 'calc w=1/[\s^2^(Fo^2^)+(0.0677P)^2^+0.4206P] where P=(Fo^2^+2Fc^2^)/3'
_refine_ls_weighting_scheme calc
_refine_ls_wR_factor_gt 0.1270
_refine_ls_wR_factor_ref 0.1526
_reflns_number_gt 2564
_reflns_number_total 3536
_reflns_threshold_expression >2sigma(I)
_cod_data_source_file c6ob02749k2.cif
_cod_data_source_block z
_cod_original_sg_symbol_H-M P-1
_cod_database_code 7155551
_solvent_exptl_crystal_recrystallization_method DCM/Hexane

loop_
_symmetry_equiv_pos_as_xyz
'x, y, z'
'-x, -y, -z'

loop_
_atom_site_label
_atom_site_type_symbol
_atom_site_fract_x
_atom_site_fract_y
_atom_site_fract_z
_atom_site_U_iso_or_equiv
_atom_site_adp_type
_atom_site_occupancy
_atom_site_symmetry_multiplicity
_atom_site_calc_flag
_atom_site_refinement_flags
N1 N 0.7447(2) 0.22502(17) 0.30896(16) 0.0397(4) Uani 1 1 d .
O1 O 0.4490(2) 0.1908(2) 0.04119(17) 0.0722(6) Uani 1 1 d .
O2 O 0.45896(18) 0.29193(18) 0.24411(15) 0.0576(5) Uani 1 1 d .
O3 O 0.9137(2) 0.31681(19) 0.1216(2) 0.0705(6) Uani 1 1 d .
O4 O 0.6882(2) 0.40276(17) 0.08941(16) 0.0604(5) Uani 1 1 d .
O5 O 0.8011(2) 0.43307(16) 0.36443(16) 0.0632(5) Uani 1 1 d .
F1 F 0.9527(2) -0.09810(19) 0.3042(2) 0.0968(6) Uani 1 1 d .
F2 F 0.9625(2) -0.09665(18) 0.1105(2) 0.0989(7) Uani 1 1 d .
F3 F 1.02967(19) 0.07039(18) 0.2589(2) 0.0940(6) Uani 1 1 d .
C1 C 0.5501(3) 0.2446(3) 0.5429(3) 0.0648(7) Uani 1 1 d .
H1A H 0.5287 0.2737 0.4693 0.078 Uiso 1 1 calc R
C2 C 0.4980(4) 0.3081(4) 0.6524(3) 0.0820(9) Uani 1 1 d .
H2A H 0.4417 0.3791 0.6520 0.098 Uiso 1 1 calc R
C3 C 0.5287(4) 0.2670(4) 0.7616(3) 0.0897(11) Uani 1 1 d .
H3A H 0.4944 0.3103 0.8357 0.108 Uiso 1 1 calc R
C4 C 0.6101(4) 0.1619(5) 0.7609(3) 0.0916(12) Uani 1 1 d .
H4A H 0.6315 0.1339 0.8351 0.110 Uiso 1 1 calc R
C5 C 0.6609(3) 0.0969(3) 0.6513(3) 0.0721(9) Uani 1 1 d .
H5A H 0.7140 0.0242 0.6517 0.086 Uiso 1 1 calc R
C6 C 0.6335(3) 0.1389(3) 0.5406(2) 0.0543(7) Uani 1 1 d .
C7 C 0.6880(3) 0.0651(2) 0.4257(2) 0.0502(6) Uani 1 1 d .
H7A H 0.6919 -0.0209 0.4208 0.060 Uiso 1 1 calc R
C8 C 0.7328(3) 0.1011(2) 0.3274(2) 0.0441(5) Uani 1 1 d .
C9 C 0.7659(3) 0.0129(2) 0.2068(2) 0.0496(6) Uani 1 1 d .
H9A H 0.6947 -0.0615 0.1850 0.060 Uiso 1 1 calc R
C10 C 0.7357(3) 0.0880(2) 0.1056(2) 0.0562(7) Uani 1 1 d .
H10A H 0.6527 0.0472 0.0402 0.067 Uiso 1 1 calc R
H10B H 0.8265 0.0944 0.0662 0.067 Uiso 1 1 calc R
C11 C 0.6923(3) 0.2208(2) 0.17422(19) 0.0414(5) Uani 1 1 d .
C12 C 0.5193(3) 0.2327(2) 0.1448(2) 0.0463(6) Uani 1 1 d .
C13 C 0.2931(3) 0.3064(4) 0.2228(3) 0.0807(10) Uani 1 1 d .
H13A H 0.2686 0.3526 0.1577 0.097 Uiso 1 1 calc R
H13B H 0.2397 0.2240 0.1938 0.097 Uiso 1 1 calc R
C14 C 0.2451(4) 0.3724(5) 0.3377(4) 0.1334(19) Uani 1 1 d .
H14A H 0.1366 0.3814 0.3237 0.200 Uiso 1 1 calc R
H14B H 0.2970 0.4544 0.3653 0.200 Uiso 1 1 calc R
H14C H 0.2692 0.3262 0.4017 0.200 Uiso 1 1 calc R
C15 C 0.7802(3) 0.3210(2) 0.1284(2) 0.0487(6) Uani 1 1 d .
C16 C 0.7598(4) 0.4953(3) 0.0352(3) 0.0833(10) Uani 1 1 d .
H16A H 0.6812 0.5321 -0.0138 0.100 Uiso 1 1 calc R
H16B H 0.8274 0.4531 -0.0222 0.100 Uiso 1 1 calc R
C17 C 0.8489(5) 0.5974(3) 0.1351(4) 0.0968(12) Uani 1 1 d .
H17A H 0.8946 0.6559 0.0959 0.145 Uiso 1 1 calc R
H17B H 0.9277 0.5615 0.1831 0.145 Uiso 1 1 calc R
H17C H 0.7819 0.6408 0.1908 0.145 Uiso 1 1 calc R
C18 C 0.8144(3) 0.3323(2) 0.3921(2) 0.0475(6) Uani 1 1 d .
C19 C 0.9116(3) 0.3178(3) 0.5116(2) 0.0615(7) Uani 1 1 d .
H19A H 0.9527 0.3992 0.5611 0.092 Uiso 1 1 calc R
H19B H 0.9939 0.2647 0.4897 0.092 Uiso 1 1 calc R
H19C H 0.8501 0.2802 0.5603 0.092 Uiso 1 1 calc R
C20 C 0.9268(4) -0.0276(3) 0.2203(3) 0.0671(8) Uani 1 1 d .

loop_
_atom_site_aniso_label
_atom_site_aniso_U_11
_atom_site_aniso_U_22
_atom_site_aniso_U_33
_atom_site_aniso_U_23
_atom_site_aniso_U_13
_atom_site_aniso_U_12
N1 0.0447(10) 0.0414(10) 0.0322(9) 0.0080(8) 0.0046(8) -0.0033(8)
O1 0.0594(11) 0.1039(16) 0.0422(10) 0.0050(10) -0.0067(9) -0.0115(11)
O2 0.0447(10) 0.0840(13) 0.0418(9) 0.0107(9) 0.0055(7) 0.0060(9)
O3 0.0576(12) 0.0792(13) 0.0807(14) 0.0230(11) 0.0256(10) -0.0050(10)
O4 0.0660(12) 0.0639(11) 0.0578(11) 0.0301(9) 0.0056(9) -0.0065(9)
O5 0.0882(14) 0.0455(10) 0.0504(10) 0.0085(8) -0.0018(9) -0.0117(9)
F1 0.1014(15) 0.0873(13) 0.1164(16) 0.0477(12) 0.0224(12) 0.0356(11)
F2 0.1091(15) 0.0819(12) 0.1140(16) 0.0136(11) 0.0580(13) 0.0322(11)
F3 0.0537(10) 0.0837(13) 0.1420(18) 0.0231(12) 0.0133(10) -0.0025(9)
C1 0.0703(18) 0.084(2) 0.0465(15) 0.0214(14) 0.0188(13) 0.0063(16)
C2 0.083(2) 0.102(2) 0.0630(19) 0.0135(17) 0.0280(16) 0.0047(19)
C3 0.077(2) 0.141(3) 0.0459(18) 0.0077(19) 0.0179(15) -0.010(2)
C4 0.070(2) 0.169(4) 0.0433(17) 0.043(2) 0.0044(15) -0.013(2)
C5 0.0574(17) 0.114(3) 0.0534(17) 0.0407(17) 0.0011(13) -0.0033(16)
C6 0.0447(14) 0.0794(18) 0.0404(13) 0.0207(12) 0.0033(10) -0.0134(13)
C7 0.0518(14) 0.0530(14) 0.0486(14) 0.0199(11) 0.0043(11) -0.0035(11)
C8 0.0434(13) 0.0453(13) 0.0441(13) 0.0128(10) 0.0053(10) -0.0021(10)
C9 0.0513(14) 0.0414(12) 0.0552(14) 0.0073(11) 0.0134(11) -0.0052(10)
C10 0.0703(17) 0.0530(15) 0.0429(14) 0.0037(11) 0.0141(12) 0.0013(13)
C11 0.0456(13) 0.0475(13) 0.0301(11) 0.0070(9) 0.0064(9) -0.0051(10)
C12 0.0528(14) 0.0491(13) 0.0374(13) 0.0129(10) 0.0057(11) -0.0090(11)
C13 0.0461(16) 0.126(3) 0.073(2) 0.0293(19) 0.0088(14) 0.0123(17)
C14 0.060(2) 0.191(5) 0.115(3) -0.034(3) 0.015(2) 0.027(3)
C15 0.0525(15) 0.0557(15) 0.0372(12) 0.0089(11) 0.0094(11) -0.0064(12)
C16 0.103(3) 0.082(2) 0.077(2) 0.0447(18) 0.0147(18) -0.0171(19)
C17 0.113(3) 0.071(2) 0.109(3) 0.027(2) 0.022(2) -0.026(2)
C18 0.0516(14) 0.0502(14) 0.0379(12) 0.0061(11) 0.0058(10) -0.0075(11)
C19 0.0600(16) 0.0711(18) 0.0466(14) 0.0106(13) -0.0072(12) -0.0136(13)
C20 0.0719(19) 0.0523(16) 0.082(2) 0.0178(15) 0.0239(16) 0.0099(14)

loop_
_atom_type_symbol
_atom_type_description
_atom_type_scat_dispersion_real
_atom_type_scat_dispersion_imag
_atom_type_scat_source
C C 0.0033 0.0016 'International Tables Vol C Tables 4.2.6.8 and 6.1.1.4'
H H 0.0000 0.0000 'International Tables Vol C Tables 4.2.6.8 and 6.1.1.4'
N N 0.0061 0.0033 'International Tables Vol C Tables 4.2.6.8 and 6.1.1.4'
O O 0.0106 0.0060 'International Tables Vol C Tables 4.2.6.8 and 6.1.1.4'
F F 0.0171 0.0103 'International Tables Vol C Tables 4.2.6.8 and 6.1.1.4'

loop_
_geom_angle_atom_site_label_1
_geom_angle_atom_site_label_2
_geom_angle_atom_site_label_3
_geom_angle
C18 N1 C8 128.58(19)
C18 N1 C11 121.85(18)
C8 N1 C11 108.83(17)
C12 O2 C13 116.1(2)
C15 O4 C16 115.9(2)
C6 C1 C2 121.1(3)
C6 C1 H1A 119.4
C2 C1 H1A 119.4
C3 C2 C1 120.3(4)
C3 C2 H2A 119.8
C1 C2 H2A 119.8
C4 C3 C2 119.4(3)
C4 C3 H3A 120.3
C2 C3 H3A 120.3
C3 C4 C5 120.7(3)
C3 C4 H4A 119.7
C5 C4 H4A 119.7
C4 C5 C6 120.5(3)
C4 C5 H5A 119.7
C6 C5 H5A 119.7
C1 C6 C5 117.9(3)
C1 C6 C7 123.6(2)
C5 C6 C7 118.5(3)
C8 C7 C6 130.7(2)
C8 C7 H7A 114.6
C6 C7 H7A 114.6
C7 C8 N1 128.1(2)
C7 C8 C9 125.1(2)
N1 C8 C9 106.56(18)
C20 C9 C8 111.5(2)
C20 C9 C10 112.0(2)
C8 C9 C10 104.69(19)
C20 C9 H9A 109.5
C8 C9 H9A 109.5
C10 C9 H9A 109.5
C9 C10 C11 106.64(19)
C9 C10 H10A 110.4
C11 C10 H10A 110.4
C9 C10 H10B 110.4
C11 C10 H10B 110.4
H10A C10 H10B 108.6
N1 C11 C12 113.14(17)
N1 C11 C15 111.64(17)
C12 C11 C15 110.42(19)
N1 C11 C10 102.71(18)
C12 C11 C10 109.85(19)
C15 C11 C10 108.74(19)
O1 C12 O2 124.7(2)
O1 C12 C11 122.1(2)
O2 C12 C11 113.14(19)
C14 C13 O2 109.6(3)
C14 C13 H13A 109.8
O2 C13 H13A 109.8
C14 C13 H13B 109.8
O2 C13 H13B 109.8
H13A C13 H13B 108.2
C13 C14 H14A 109.5
C13 C14 H14B 109.5
H14A C14 H14B 109.5
C13 C14 H14C 109.5
H14A C14 H14C 109.5
H14B C14 H14C 109.5
O3 C15 O4 125.5(2)
O3 C15 C11 122.2(2)
O4 C15 C11 112.1(2)
O4 C16 C17 111.9(3)
O4 C16 H16A 109.2
C17 C16 H16A 109.2
O4 C16 H16B 109.2
C17 C16 H16B 109.2
H16A C16 H16B 107.9
C16 C17 H17A 109.5
C16 C17 H17B 109.5
H17A C17 H17B 109.5
C16 C17 H17C 109.5
H17A C17 H17C 109.5
H17B C17 H17C 109.5
O5 C18 N1 119.4(2)
O5 C18 C19 122.6(2)
N1 C18 C19 117.9(2)
C18 C19 H19A 109.5
C18 C19 H19B 109.5
H19A C19 H19B 109.5
C18 C19 H19C 109.5
H19A C19 H19C 109.5
H19B C19 H19C 109.5
F1 C20 F3 106.4(3)
F1 C20 F2 106.3(2)
F3 C20 F2 106.6(2)
F1 C20 C9 112.5(2)
F3 C20 C9 112.4(2)
F2 C20 C9 112.2(3)

loop_
_geom_bond_atom_site_label_1
_geom_bond_atom_site_label_2
_geom_bond_distance
N1 C18 1.376(3)
N1 C8 1.420(3)
N1 C11 1.473(3)
O1 C12 1.196(3)
O2 C12 1.313(3)
O2 C13 1.469(3)
O3 C15 1.192(3)
O4 C15 1.324(3)
O4 C16 1.462(3)
O5 C18 1.213(3)
F1 C20 1.331(3)
F2 C20 1.340(3)
F3 C20 1.339(3)
C1 C6 1.379(4)
C1 C2 1.379(4)
C1 H1A 0.9300
C2 C3 1.368(5)
C2 H2A 0.9300
C3 C4 1.366(5)
C3 H3A 0.9300
C4 C5 1.380(5)
C4 H4A 0.9300
C5 C6 1.387(4)
C5 H5A 0.9300
C6 C7 1.472(4)
C7 C8 1.333(3)
C7 H7A 0.9300
C8 C9 1.508(3)
C9 C20 1.495(4)
C9 C10 1.525(4)
C9 H9A 0.9800
C10 C11 1.550(3)
C10 H10A 0.9700
C10 H10B 0.9700
C11 C12 1.532(3)
C11 C15 1.545(3)
C13 C14 1.418(5)
C13 H13A 0.9700
C13 H13B 0.9700
C14 H14A 0.9600
C14 H14B 0.9600
C14 H14C 0.9600
C16 C17 1.488(5)
C16 H16A 0.9700
C16 H16B 0.9700
C17 H17A 0.9600
C17 H17B 0.9600
C17 H17C 0.9600
C18 C19 1.505(3)
C19 H19A 0.9600
C19 H19B 0.9600
C19 H19C 0.9600

loop_
_geom_torsion_atom_site_label_1
_geom_torsion_atom_site_label_2
_geom_torsion_atom_site_label_3
_geom_torsion_atom_site_label_4
_geom_torsion
C6 C1 C2 C3 0.2(5)
C1 C2 C3 C4 -0.6(5)
C2 C3 C4 C5 -0.2(5)
C3 C4 C5 C6 1.6(5)
C2 C1 C6 C5 1.2(4)
C2 C1 C6 C7 178.0(3)
C4 C5 C6 C1 -2.1(4)
C4 C5 C6 C7 -179.1(3)
C1 C6 C7 C8 32.9(4)
C5 C6 C7 C8 -150.3(3)
C6 C7 C8 N1 2.3(4)
C6 C7 C8 C9 -171.2(2)
C18 N1 C8 C7 49.0(4)
C11 N1 C8 C7 -140.8(2)
C18 N1 C8 C9 -136.5(2)
C11 N1 C8 C9 33.7(2)
C7 C8 C9 C20 -85.5(3)
N1 C8 C9 C20 99.9(2)
C7 C8 C9 C10 153.3(2)
N1 C8 C9 C10 -21.3(2)
C20 C9 C10 C11 -118.5(2)
C8 C9 C10 C11 2.4(3)
C18 N1 C11 C12 -101.6(2)
C8 N1 C11 C12 87.5(2)
C18 N1 C11 C15 23.7(3)
C8 N1 C11 C15 -147.26(19)
C18 N1 C11 C10 140.1(2)
C8 N1 C11 C10 -30.9(2)
C9 C10 C11 N1 16.3(2)
C9 C10 C11 C12 -104.3(2)
C9 C10 C11 C15 134.8(2)
C13 O2 C12 O1 -0.2(4)
C13 O2 C12 C11 -179.8(2)
N1 C11 C12 O1 -154.5(2)
C15 C11 C12 O1 79.6(3)
C10 C11 C12 O1 -40.4(3)
N1 C11 C12 O2 25.1(3)
C15 C11 C12 O2 -100.8(2)
C10 C11 C12 O2 139.3(2)
C12 O2 C13 C14 -179.6(3)
C16 O4 C15 O3 -0.7(4)
C16 O4 C15 C11 -175.5(2)
N1 C11 C15 O3 66.1(3)
C12 C11 C15 O3 -167.2(2)
C10 C11 C15 O3 -46.6(3)
N1 C11 C15 O4 -119.0(2)
C12 C11 C15 O4 7.8(3)
C10 C11 C15 O4 128.4(2)
C15 O4 C16 C17 -76.8(4)
C8 N1 C18 O5 -173.2(2)
C11 N1 C18 O5 17.8(3)
C8 N1 C18 C19 10.0(4)
C11 N1 C18 C19 -159.1(2)
C8 C9 C20 F1 65.9(3)
C10 C9 C20 F1 -177.2(2)
C8 C9 C20 F3 -54.2(3)
C10 C9 C20 F3 62.7(3)
C8 C9 C20 F2 -174.3(2)
C10 C9 C20 F2 -57.4(3)
